data_7049384
loop_
_publ_author_name
'Lorenzini, Fabio'
'Lagueux-Tremblay, Pierre-Louis'
'Kayser, Laure V.'
'Anderson, Ethan'
'Arndtsen, Bruce A.'

_publ_section_title
;
 Synthesis, structure and palladium coordination of ambiphilic, pyridine-
 and phosphine-tethered N-boryl imine ligands.
;
_journal_issue 17
_journal_name_full 'Dalton transactions (Cambridge, England : 2003)'
_journal_page_first 5766
_journal_page_last 5772
_journal_paper_doi 10.1039/c8dt05100c
_journal_volume 48
_journal_year 2019
_chemical_formula_moiety 'C24 H20 B N2, C F3 O3 S'
_chemical_formula_sum 'C25 H20 B F3 N2 O3 S'
_chemical_formula_weight 496.30
_chemical_name_systematic '[N-(diphenylboryl)-2-benzoylpyridinketimine]H+OTf-'
_chemical_properties_physical Air-sensitive,Moisture-sensitive
_space_group_crystal_system monoclinic
_space_group_IT_number 14
_space_group_name_Hall '-P 2ybc'
_space_group_name_H-M_alt 'P 1 21/c 1'
_symmetry_space_group_name_Hall '-P 2ybc'
_symmetry_space_group_name_H-M 'P 1 21/c 1'
_atom_sites_solution_hydrogens geom
_atom_sites_solution_primary direct
_atom_sites_solution_secondary difmap
_audit_creation_method SHELXL-2018/3
_audit_update_record
;
2019-03-16 deposited with the CCDC.    2019-03-19 downloaded from the CCDC.
;
_cell_angle_alpha 90
_cell_angle_beta 102.7270(10)
_cell_angle_gamma 90
_cell_formula_units_Z 8
_cell_length_a 11.2146(6)
_cell_length_b 18.4610(10)
_cell_length_c 22.6386(12)
_cell_measurement_reflns_used 9952
_cell_measurement_temperature 100(2)
_cell_measurement_theta_max 55.512
_cell_measurement_theta_min 4.298
_cell_volume 4571.8(4)
_computing_cell_refinement 'SAINT V8.34A (Bruker AXS Inc., 2013)'
_computing_data_collection 'bruker APEX2'
_computing_data_reduction 'SAINT V8.34A (Bruker AXS Inc., 2013)'
_computing_molecular_graphics 'ShelXle (J. Appl. Cryst. 2011, 44, 1281-1284)'
_computing_publication_material 'ShelXle (J. Appl. Cryst. 2011, 44, 1281-1284)'
_computing_structure_refinement 'SHELXL-2018/3 (Sheldrick, 2018)'
_computing_structure_solution 'SHELXT 2014/4 (Sheldrick, 2014)'
_diffrn_ambient_temperature 100(2)
_diffrn_measured_fraction_theta_full 1.000
_diffrn_measured_fraction_theta_max 0.932
_diffrn_measurement_device_type 'Bruker APEX-II CCD'
_diffrn_measurement_method '\f and \w scans'
_diffrn_radiation_type MoK\a
_diffrn_radiation_wavelength 0.71073
_diffrn_reflns_av_R_equivalents 0.0459
_diffrn_reflns_av_unetI/netI 0.0412
_diffrn_reflns_Laue_measured_fraction_full 1.000
_diffrn_reflns_Laue_measured_fraction_max 0.932
_diffrn_reflns_limit_h_max 14
_diffrn_reflns_limit_h_min -15
_diffrn_reflns_limit_k_max 24
_diffrn_reflns_limit_k_min -24
_diffrn_reflns_limit_l_max 29
_diffrn_reflns_limit_l_min -29
_diffrn_reflns_number 51660
_diffrn_reflns_point_group_measured_fraction_full 1.000
_diffrn_reflns_point_group_measured_fraction_max 0.932
_diffrn_reflns_theta_full 25.000
_diffrn_reflns_theta_max 28.413
_diffrn_reflns_theta_min 1.438
_exptl_absorpt_coefficient_mu 0.198
_exptl_absorpt_correction_T_max 0.7457
_exptl_absorpt_correction_T_min 0.6922
_exptl_absorpt_correction_type multi-scan
_exptl_absorpt_process_details 'SADABS V2014/4 (Bruker AXS Inc.)'
_exptl_crystal_colour yellow
_exptl_crystal_density_diffrn 1.442
_exptl_crystal_density_method 'not measured'
_exptl_crystal_description losange
_exptl_crystal_F_000 2048
_exptl_crystal_recrystallization_method 'Re-crystallisation from solvent: chloroform'
_exptl_crystal_size_max 0.400
_exptl_crystal_size_mid 0.400
_exptl_crystal_size_min 0.070
_refine_diff_density_max 0.521
_refine_diff_density_min -0.447
_refine_diff_density_rms 0.059
_refine_ls_extinction_method none
_refine_ls_goodness_of_fit_ref 1.057
_refine_ls_hydrogen_treatment constr
_refine_ls_matrix_type full
_refine_ls_number_parameters 631
_refine_ls_number_reflns 10701
_refine_ls_number_restraints 0
_refine_ls_restrained_S_all 1.057
_refine_ls_R_factor_all 0.0747
_refine_ls_R_factor_gt 0.0518
_refine_ls_shift/su_max 0.002
_refine_ls_shift/su_mean 0.000
_refine_ls_structure_factor_coef Fsqd
_refine_ls_weighting_details 'w=1/[\s^2^(Fo^2^)+(0.0422P)^2^+3.7925P] where P=(Fo^2^+2Fc^2^)/3'
_refine_ls_weighting_scheme calc
_refine_ls_wR_factor_gt 0.1062
_refine_ls_wR_factor_ref 0.1159
_reflns_Friedel_coverage 0.000
_reflns_number_gt 8262
_reflns_number_total 10701
_reflns_threshold_expression 'I > 2\s(I)'
_cod_data_source_file c8dt05100c2.cif
_cod_data_source_block Compound1aHOTf
_cod_depositor_comments 'Adding full bibliography for 7049383--7049388.cif.'
_cod_database_code 7049384
_shelx_shelxl_version_number 2018/3
_shelx_space_group_comment
;
The symmetry employed for this shelxl refinement is uniquely defined
by the following loop, which should always be used as a source of
symmetry information in preference to the above space-group names.
They are only intended as comments.
;
_shelx_estimated_absorpt_t_min 0.925
_shelx_estimated_absorpt_t_max 0.986

loop_
_space_group_symop_operation_xyz
'x, y, z'
'-x, y+1/2, -z+1/2'
'-x, -y, -z'
'x, -y-1/2, z-1/2'

loop_
_atom_site_label
_atom_site_type_symbol
_atom_site_fract_x
_atom_site_fract_y
_atom_site_fract_z
_atom_site_U_iso_or_equiv
_atom_site_adp_type
_atom_site_occupancy
_atom_site_site_symmetry_order
_atom_site_calc_flag
_atom_site_refinement_flags_posn
_atom_site_refinement_flags_adp
C5' C 1.55400(18) 1.35476(10) 0.68385(9) 0.0180(4) Uani 1 1 d . .
H5'A H 1.497958 1.392643 0.669158 0.022 Uiso 1 1 calc R U
C16 C 0.6038(2) 0.68520(13) 0.51163(10) 0.0287(5) Uani 1 1 d . .
H16A H 0.550849 0.689229 0.538946 0.034 Uiso 1 1 calc R U
N2' N 1.63508(14) 1.23941(8) 0.66981(7) 0.0146(3) Uani 1 1 d . .
N1 N 0.75555(14) 0.63271(9) 0.31944(7) 0.0146(3) Uani 1 1 d . .
H1A H 0.729509 0.587611 0.316721 0.018 Uiso 1 1 calc R U
C13' C 1.71873(17) 1.18220(11) 0.57991(9) 0.0165(4) Uani 1 1 d . .
N2 N 0.86148(15) 0.73994(9) 0.34917(8) 0.0161(3) Uani 1 1 d . .
C2' C 1.71527(17) 1.24550(10) 0.72437(9) 0.0146(4) Uani 1 1 d . .
C14' C 1.71587(18) 1.24947(11) 0.55100(9) 0.0187(4) Uani 1 1 d . .
H14A H 1.677454 1.289219 0.565932 0.022 Uiso 1 1 calc R U
N1' N 1.75258(14) 1.13439(9) 0.69035(7) 0.0151(3) Uani 1 1 d . .
H1'A H 1.781614 1.090118 0.690238 0.018 Uiso 1 1 calc R U
C3' C 1.71716(18) 1.30611(11) 0.76027(9) 0.0186(4) Uani 1 1 d . .
H3'A H 1.772515 1.309593 0.798517 0.022 Uiso 1 1 calc R U
C13 C 0.75710(17) 0.67377(11) 0.42851(9) 0.0166(4) Uani 1 1 d . .
C14 C 0.69495(18) 0.61341(11) 0.44454(9) 0.0188(4) Uani 1 1 d . .
H14B H 0.705635 0.567566 0.427355 0.023 Uiso 1 1 calc R U
C22 C 0.47103(19) 0.64072(12) 0.11006(9) 0.0233(5) Uani 1 1 d . .
H22A H 0.413485 0.632275 0.073118 0.028 Uiso 1 1 calc R U
C7 C 0.96818(17) 0.62263(10) 0.40047(9) 0.0154(4) Uani 1 1 d . .
C12 C 1.04844(18) 0.61525(11) 0.36136(9) 0.0198(4) Uani 1 1 d . .
H12A H 1.024960 0.633394 0.321203 0.024 Uiso 1 1 calc R U
C7' C 1.52918(17) 1.11958(10) 0.61785(9) 0.0162(4) Uani 1 1 d . .
C24 C 0.63281(18) 0.59694(11) 0.19031(9) 0.0184(4) Uani 1 1 d . .
H24A H 0.684729 0.558748 0.208679 0.022 Uiso 1 1 calc R U
C5 C 0.94509(18) 0.85631(11) 0.34217(10) 0.0217(4) Uani 1 1 d . .
H5A H 0.996551 0.894688 0.360569 0.026 Uiso 1 1 calc R U
C17' C 1.83132(19) 1.13572(12) 0.50741(9) 0.0216(4) Uani 1 1 d . .
H17A H 1.871945 1.096620 0.492897 0.026 Uiso 1 1 calc R U
B1 B 0.8400(2) 0.66426(12) 0.37912(10) 0.0153(4) Uani 1 1 d . .
C16' C 1.82589(19) 1.20307(12) 0.47937(10) 0.0230(4) Uani 1 1 d . .
H16B H 1.861953 1.210015 0.445558 0.028 Uiso 1 1 calc R U
C2 C 0.79518(17) 0.74620(10) 0.29161(9) 0.0145(4) Uani 1 1 d . .
C3 C 0.80237(18) 0.80695(11) 0.25713(9) 0.0180(4) Uani 1 1 d . .
H3A H 0.756921 0.810248 0.216511 0.022 Uiso 1 1 calc R U
C1 C 0.72755(17) 0.67775(10) 0.27503(9) 0.0143(4) Uani 1 1 d . .
C18 C 0.7411(2) 0.73963(12) 0.45671(10) 0.0229(5) Uani 1 1 d . .
H18A H 0.782086 0.781651 0.447218 0.027 Uiso 1 1 calc R U
C4' C 1.63585(19) 1.36189(11) 0.73890(9) 0.0192(4) Uani 1 1 d . .
H4'A H 1.636555 1.404835 0.762101 0.023 Uiso 1 1 calc R U
C8 C 1.00623(18) 0.59480(11) 0.45883(9) 0.0182(4) Uani 1 1 d . .
H8A H 0.953459 0.598737 0.486243 0.022 Uiso 1 1 calc R U
C25' C 2.07391(19) 1.13592(12) 0.88781(9) 0.0238(5) Uani 1 1 d . .
H25A H 2.139048 1.126077 0.921493 0.029 Uiso 1 1 calc R U
C12' C 1.48477(19) 1.09454(11) 0.55880(9) 0.0205(4) Uani 1 1 d . .
H12B H 1.529937 1.104338 0.528791 0.025 Uiso 1 1 calc R U
C19 C 0.64093(17) 0.66532(10) 0.21742(9) 0.0146(4) Uani 1 1 d . .
C24' C 1.89877(18) 1.09489(11) 0.81444(9) 0.0176(4) Uani 1 1 d . .
H24B H 1.844238 1.057168 0.797526 0.021 Uiso 1 1 calc R U
C4 C 0.87803(18) 0.86325(11) 0.28351(10) 0.0211(4) Uani 1 1 d . .
H4A H 0.883546 0.906288 0.261257 0.025 Uiso 1 1 calc R U
B2 B 1.6539(2) 1.16611(12) 0.63556(10) 0.0162(4) Uani 1 1 d . .
C11 C 1.16141(19) 0.58201(11) 0.38000(10) 0.0234(5) Uani 1 1 d . .
H11A H 1.214171 0.577477 0.352631 0.028 Uiso 1 1 calc R U
C19' C 1.88475(17) 1.16436(10) 0.78894(9) 0.0147(4) Uani 1 1 d . .
C8' C 1.45973(19) 1.10355(11) 0.66041(10) 0.0228(4) Uani 1 1 d . .
H8'A H 1.487389 1.119491 0.701019 0.027 Uiso 1 1 calc R U
C18' C 1.77770(17) 1.12534(11) 0.55648(9) 0.0185(4) Uani 1 1 d . .
H18B H 1.780937 1.078775 0.574633 0.022 Uiso 1 1 calc R U
C6 C 0.93701(18) 0.79311(11) 0.37413(10) 0.0199(4) Uani 1 1 d . .
H6A H 0.985376 0.787527 0.413960 0.024 Uiso 1 1 calc R U
C15' C 1.76741(19) 1.25992(11) 0.50121(10) 0.0229(5) Uani 1 1 d . .
H15A H 1.762556 1.306000 0.482154 0.028 Uiso 1 1 calc R U
C10 C 1.19756(19) 0.55535(11) 0.43857(10) 0.0234(5) Uani 1 1 d . .
H10A H 1.275318 0.533115 0.451564 0.028 Uiso 1 1 calc R U
C21 C 0.47720(18) 0.70839(11) 0.13737(9) 0.0202(4) Uani 1 1 d . .
H21A H 0.423303 0.745950 0.119466 0.024 Uiso 1 1 calc R U
C21' C 2.06138(19) 1.20447(12) 0.86266(9) 0.0225(4) Uani 1 1 d . .
H21B H 2.117695 1.241540 0.879140 0.027 Uiso 1 1 calc R U
C1' C 1.78738(17) 1.17826(10) 0.73528(9) 0.0141(4) Uani 1 1 d . .
C6' C 1.55405(18) 1.29202(10) 0.65013(9) 0.0172(4) Uani 1 1 d . .
H6'A H 1.496211 1.286386 0.612856 0.021 Uiso 1 1 calc R U
C23' C 1.99210(19) 1.08137(12) 0.86425(10) 0.0231(5) Uani 1 1 d . .
H23A H 2.000245 1.034701 0.882377 0.028 Uiso 1 1 calc R U
C11' C 1.3763(2) 1.05571(12) 0.54289(10) 0.0248(5) Uani 1 1 d . .
H11B H 1.348460 1.039243 0.502439 0.030 Uiso 1 1 calc R U
C17 C 0.6665(2) 0.74489(13) 0.49838(10) 0.0282(5) Uani 1 1 d . .
H17B H 0.658972 0.789851 0.517647 0.034 Uiso 1 1 calc R U
C20' C 1.96663(18) 1.21924(11) 0.81337(9) 0.0186(4) Uani 1 1 d . .
H20A H 1.957501 1.266466 0.796302 0.022 Uiso 1 1 calc R U
C23 C 0.5485(2) 0.58530(12) 0.13645(10) 0.0231(5) Uani 1 1 d . .
H23B H 0.543632 0.539174 0.117459 0.028 Uiso 1 1 calc R U
C20 C 0.56215(18) 0.72089(11) 0.19076(9) 0.0167(4) Uani 1 1 d . .
H20B H 0.567065 0.767237 0.209372 0.020 Uiso 1 1 calc R U
C15 C 0.61826(19) 0.61892(12) 0.48487(9) 0.0240(5) Uani 1 1 d . .
H15B H 0.575723 0.577435 0.494165 0.029 Uiso 1 1 calc R U
C10' C 1.3087(2) 1.04094(12) 0.58569(11) 0.0271(5) Uani 1 1 d . .
H10B H 1.234188 1.014762 0.574787 0.033 Uiso 1 1 calc R U
C9 C 1.11922(19) 0.56144(11) 0.47800(10) 0.0212(4) Uani 1 1 d . .
H9A H 1.142799 0.542843 0.518007 0.025 Uiso 1 1 calc R U
C9' C 1.3508(2) 1.06469(12) 0.64459(11) 0.0274(5) Uani 1 1 d . .
H9'A H 1.305251 1.054457 0.674359 0.033 Uiso 1 1 calc R U
S1' S 1.59954(5) 1.07045(3) 0.84448(2) 0.01850(12) Uani 1 1 d . .
S1 S 0.96631(5) 0.55631(3) 0.18612(2) 0.01997(12) Uani 1 1 d . .
O3' O 1.59705(13) 1.13268(8) 0.80599(7) 0.0230(3) Uani 1 1 d . .
O3 O 0.92718(14) 0.62149(8) 0.21089(7) 0.0250(3) Uani 1 1 d . .
F3' F 1.37249(12) 1.03742(8) 0.79137(6) 0.0325(3) Uani 1 1 d . .
F2' F 1.38848(12) 1.11592(7) 0.86280(6) 0.0309(3) Uani 1 1 d . .
F1' F 1.42718(12) 1.00351(7) 0.88452(6) 0.0330(3) Uani 1 1 d . .
O2' O 1.63059(14) 1.00316(8) 0.81833(7) 0.0260(3) Uani 1 1 d . .
O2 O 0.88726(15) 0.49451(8) 0.18607(7) 0.0295(4) Uani 1 1 d . .
O1' O 1.65549(15) 1.08063(10) 0.90710(7) 0.0351(4) Uani 1 1 d . .
O1 O 1.09421(16) 0.54066(10) 0.20309(10) 0.0516(6) Uani 1 1 d . .
C26 C 1.4388(2) 1.05606(11) 0.84578(10) 0.0216(4) Uani 1 1 d . .
F3 F 0.97219(19) 0.52116(8) 0.07454(8) 0.0583(5) Uani 1 1 d . .
F2 F 1.0083(2) 0.63324(9) 0.09663(9) 0.0794(7) Uani 1 1 d . .
F1 F 0.8256(2) 0.59348(12) 0.08300(8) 0.0739(6) Uani 1 1 d . .
C25 C 0.9413(3) 0.57733(13) 0.10584(12) 0.0381(6) Uani 1 1 d . .

loop_
_atom_site_aniso_label
_atom_site_aniso_U_11
_atom_site_aniso_U_22
_atom_site_aniso_U_33
_atom_site_aniso_U_23
_atom_site_aniso_U_13
_atom_site_aniso_U_12
C5' 0.0156(9) 0.0137(9) 0.0259(11) 0.0029(8) 0.0070(8) 0.0035(8)
C16 0.0288(12) 0.0407(14) 0.0171(11) 0.0063(10) 0.0062(9) 0.0151(10)
N2' 0.0139(8) 0.0139(8) 0.0153(8) -0.0006(6) 0.0015(6) -0.0001(6)
N1 0.0129(8) 0.0120(8) 0.0177(8) -0.0006(6) 0.0006(6) 0.0010(6)
C13' 0.0127(9) 0.0179(10) 0.0162(10) -0.0028(8) -0.0027(7) -0.0007(7)
N2 0.0139(8) 0.0135(8) 0.0194(9) 0.0008(6) 0.0001(7) 0.0011(6)
C2' 0.0128(9) 0.0146(9) 0.0162(10) 0.0003(7) 0.0024(7) -0.0012(7)
C14' 0.0182(10) 0.0146(9) 0.0212(11) -0.0013(8) -0.0002(8) 0.0004(8)
N1' 0.0145(8) 0.0114(8) 0.0184(8) -0.0007(6) 0.0014(6) 0.0015(6)
C3' 0.0197(10) 0.0181(10) 0.0179(10) -0.0027(8) 0.0037(8) -0.0003(8)
C13 0.0142(9) 0.0184(10) 0.0142(10) 0.0019(8) -0.0034(7) 0.0036(8)
C14 0.0174(10) 0.0204(10) 0.0170(10) 0.0010(8) -0.0001(8) 0.0024(8)
C22 0.0220(11) 0.0293(12) 0.0159(10) -0.0031(9) -0.0016(8) -0.0035(9)
C7 0.0141(9) 0.0114(9) 0.0187(10) -0.0009(7) -0.0008(7) -0.0013(7)
C12 0.0207(10) 0.0185(10) 0.0195(11) 0.0022(8) 0.0029(8) -0.0006(8)
C7' 0.0148(9) 0.0129(9) 0.0186(10) 0.0004(7) -0.0014(8) 0.0034(7)
C24 0.0180(10) 0.0165(10) 0.0199(10) -0.0011(8) 0.0026(8) 0.0018(8)
C5 0.0152(10) 0.0157(10) 0.0318(12) -0.0016(9) 0.0003(9) -0.0029(8)
C17' 0.0193(10) 0.0247(11) 0.0197(11) -0.0049(8) 0.0020(8) 0.0027(8)
B1 0.0145(10) 0.0127(10) 0.0168(11) 0.0006(8) -0.0009(8) -0.0019(8)
C16' 0.0220(11) 0.0283(11) 0.0184(11) -0.0017(9) 0.0041(8) -0.0029(9)
C2 0.0106(9) 0.0150(9) 0.0167(10) 0.0004(7) 0.0006(7) 0.0021(7)
C3 0.0150(9) 0.0194(10) 0.0192(10) 0.0028(8) 0.0031(8) 0.0007(8)
C1 0.0121(9) 0.0146(9) 0.0163(10) 0.0003(7) 0.0032(7) 0.0026(7)
C18 0.0249(11) 0.0202(10) 0.0206(11) -0.0002(8) -0.0014(9) 0.0032(9)
C4' 0.0219(10) 0.0131(9) 0.0242(11) -0.0019(8) 0.0084(8) 0.0001(8)
C8 0.0178(10) 0.0174(10) 0.0183(10) -0.0007(8) 0.0017(8) -0.0011(8)
C25' 0.0189(10) 0.0328(12) 0.0167(11) 0.0029(9) -0.0026(8) 0.0046(9)
C12' 0.0205(10) 0.0190(10) 0.0199(11) 0.0019(8) -0.0003(8) 0.0006(8)
C19 0.0127(9) 0.0166(9) 0.0148(9) 0.0004(7) 0.0037(7) -0.0017(7)
C24' 0.0173(10) 0.0157(9) 0.0197(10) 0.0019(8) 0.0036(8) -0.0001(8)
C4 0.0171(10) 0.0154(10) 0.0310(12) 0.0057(8) 0.0054(9) 0.0010(8)
B2 0.0150(11) 0.0129(10) 0.0187(11) -0.0015(8) -0.0010(9) 0.0041(8)
C11 0.0183(10) 0.0227(11) 0.0306(12) 0.0008(9) 0.0084(9) 0.0007(8)
C19' 0.0136(9) 0.0154(9) 0.0149(10) 0.0002(7) 0.0024(7) 0.0022(7)
C8' 0.0215(11) 0.0238(11) 0.0224(11) -0.0037(9) 0.0032(9) -0.0002(9)
C18' 0.0155(10) 0.0169(10) 0.0204(10) -0.0012(8) -0.0018(8) 0.0010(8)
C6 0.0158(10) 0.0169(10) 0.0236(11) -0.0022(8) -0.0028(8) -0.0017(8)
C15' 0.0235(11) 0.0198(10) 0.0237(11) 0.0029(8) 0.0013(9) -0.0033(8)
C10 0.0150(10) 0.0199(11) 0.0320(12) 0.0008(9) -0.0022(9) 0.0029(8)
C21 0.0179(10) 0.0228(10) 0.0179(10) 0.0043(8) -0.0001(8) 0.0008(8)
C21' 0.0175(10) 0.0266(11) 0.0213(11) -0.0057(9) -0.0004(8) -0.0030(8)
C1' 0.0130(9) 0.0128(9) 0.0164(10) 0.0006(7) 0.0028(7) -0.0015(7)
C6' 0.0132(9) 0.0169(10) 0.0208(10) 0.0034(8) 0.0023(8) 0.0023(8)
C23' 0.0232(11) 0.0214(11) 0.0239(11) 0.0070(9) 0.0033(9) 0.0047(9)
C11' 0.0243(11) 0.0233(11) 0.0222(11) -0.0022(9) -0.0051(9) -0.0011(9)
C17 0.0344(13) 0.0289(12) 0.0187(11) -0.0032(9) 0.0004(9) 0.0139(10)
C20' 0.0199(10) 0.0153(9) 0.0194(10) -0.0006(8) 0.0019(8) -0.0011(8)
C23 0.0256(11) 0.0214(11) 0.0214(11) -0.0077(8) 0.0032(9) -0.0015(9)
C20 0.0184(10) 0.0149(9) 0.0163(10) 0.0000(8) 0.0026(8) 0.0005(8)
C15 0.0214(11) 0.0297(12) 0.0201(11) 0.0076(9) 0.0029(9) 0.0053(9)
C10' 0.0164(10) 0.0242(11) 0.0372(13) -0.0021(10) -0.0018(9) -0.0035(9)
C9 0.0201(10) 0.0196(10) 0.0202(11) 0.0020(8) -0.0039(8) -0.0006(8)
C9' 0.0205(11) 0.0294(12) 0.0341(13) -0.0025(10) 0.0101(9) -0.0024(9)
S1' 0.0174(2) 0.0153(2) 0.0214(3) 0.00091(19) 0.00127(19) 0.00026(19)
S1 0.0213(3) 0.0135(2) 0.0246(3) -0.00096(19) 0.0040(2) -0.00196(19)
O3' 0.0245(8) 0.0160(7) 0.0288(8) 0.0029(6) 0.0062(6) 0.0012(6)
O3 0.0339(9) 0.0174(7) 0.0246(8) -0.0041(6) 0.0087(7) -0.0036(6)
F3' 0.0228(7) 0.0422(8) 0.0290(7) -0.0088(6) -0.0018(5) -0.0050(6)
F2' 0.0320(7) 0.0268(7) 0.0368(8) -0.0037(6) 0.0140(6) 0.0080(6)
F1' 0.0356(8) 0.0268(7) 0.0405(8) 0.0085(6) 0.0170(6) -0.0027(6)
O2' 0.0254(8) 0.0153(7) 0.0393(9) 0.0005(6) 0.0112(7) 0.0038(6)
O2 0.0409(10) 0.0158(7) 0.0356(9) -0.0007(7) 0.0165(8) -0.0071(7)
O1' 0.0322(9) 0.0406(10) 0.0258(9) 0.0017(7) -0.0078(7) -0.0073(8)
O1 0.0253(9) 0.0392(11) 0.0821(16) -0.0114(10) -0.0058(10) 0.0060(8)
C26 0.0239(11) 0.0188(10) 0.0226(11) -0.0005(8) 0.0059(9) 0.0011(8)
F3 0.1078(15) 0.0341(9) 0.0487(10) -0.0189(7) 0.0512(10) -0.0195(9)
F2 0.159(2) 0.0339(9) 0.0732(13) -0.0134(9) 0.0863(15) -0.0373(11)
F1 0.0959(16) 0.0842(15) 0.0292(9) 0.0072(9) -0.0129(10) 0.0239(12)
C25 0.0663(19) 0.0249(12) 0.0309(14) -0.0057(10) 0.0274(13) -0.0118(12)

loop_
_atom_type_symbol
_atom_type_description
_atom_type_scat_dispersion_real
_atom_type_scat_dispersion_imag
_atom_type_scat_source
C C 0.0033 0.0016 'International Tables Vol C Tables 4.2.6.8 and 6.1.1.4'
H H 0.0000 0.0000 'International Tables Vol C Tables 4.2.6.8 and 6.1.1.4'
N N 0.0061 0.0033 'International Tables Vol C Tables 4.2.6.8 and 6.1.1.4'
O O 0.0106 0.0060 'International Tables Vol C Tables 4.2.6.8 and 6.1.1.4'
B B 0.0013 0.0007 'International Tables Vol C Tables 4.2.6.8 and 6.1.1.4'
F F 0.0171 0.0103 'International Tables Vol C Tables 4.2.6.8 and 6.1.1.4'
S S 0.1246 0.1234 'International Tables Vol C Tables 4.2.6.8 and 6.1.1.4'

loop_
_geom_angle_atom_site_label_1
_geom_angle_atom_site_label_2
_geom_angle_atom_site_label_3
_geom_angle
C4' C5' C6' 119.68(18)
C17 C16 C15 119.7(2)
C6' N2' C2' 120.40(17)
C6' N2' B2 127.34(16)
C2' N2' B2 112.24(15)
C1 N1 B1 115.23(16)
C14' C13' C18' 116.75(19)
C14' C13' B2 124.04(18)
C18' C13' B2 119.15(17)
C6 N2 C2 120.37(17)
C6 N2 B1 127.20(17)
C2 N2 B1 112.41(15)
N2' C2' C3' 121.47(18)
N2' C2' C1' 108.11(16)
C3' C2' C1' 130.39(18)
C15' C14' C13' 122.11(19)
C1' N1' B2 115.05(16)
C2' C3' C4' 118.16(19)
C18 C13 C14 116.73(19)
C18 C13 B1 124.09(18)
C14 C13 B1 119.17(17)
C15 C14 C13 121.8(2)
C21 C22 C23 120.40(19)
C8 C7 C12 117.25(18)
C8 C7 B1 121.85(18)
C12 C7 B1 120.86(17)
C11 C12 C7 121.44(19)
C8' C7' C12' 116.99(19)
C8' C7' B2 121.68(18)
C12' C7' B2 121.32(18)
C23 C24 C19 119.50(19)
C4 C5 C6 119.72(19)
C18' C17' C16' 120.4(2)
N1 B1 N2 94.46(14)
N1 B1 C7 114.10(16)
N2 B1 C7 109.72(16)
N1 B1 C13 107.74(16)
N2 B1 C13 111.33(16)
C7 B1 C13 117.21(17)
C15' C16' C17' 119.4(2)
N2 C2 C3 121.70(18)
N2 C2 C1 108.25(16)
C3 C2 C1 129.93(18)
C2 C3 C4 118.10(19)
N1 C1 C19 126.45(17)
N1 C1 C2 109.26(16)
C19 C1 C2 124.27(17)
C17 C18 C13 121.6(2)
C5' C4' C3' 119.86(19)
C9 C8 C7 121.81(19)
C21' C25' C23' 120.50(19)
C11' C12' C7' 121.7(2)
C24 C19 C20 119.89(18)
C24 C19 C1 119.96(17)
C20 C19 C1 120.08(17)
C23' C24' C19' 119.85(19)
C5 C4 C3 119.69(19)
N1' B2 N2' 94.44(14)
N1' B2 C13' 108.83(16)
N2' B2 C13' 110.70(16)
N1' B2 C7' 114.57(16)
N2' B2 C7' 111.80(16)
C13' B2 C7' 114.73(17)
C12 C11 C10 120.1(2)
C20' C19' C24' 119.77(18)
C20' C19' C1' 120.38(17)
C24' C19' C1' 119.81(17)
C9' C8' C7' 121.5(2)
C17' C18' C13' 121.45(19)
N2 C6 C5 120.36(19)
C16' C15' C14' 119.9(2)
C9 C10 C11 119.50(19)
C20 C21 C22 119.74(19)
C25' C21' C20' 120.10(19)
N1' C1' C19' 125.70(17)
N1' C1' C2' 109.70(16)
C19' C1' C2' 124.60(17)
N2' C6' C5' 120.37(19)
C24' C23' C25' 120.0(2)
C10' C11' C12' 120.3(2)
C16 C17 C18 120.2(2)
C21' C20' C19' 119.73(19)
C24 C23 C22 120.34(19)
C21 C20 C19 120.12(18)
C14 C15 C16 119.9(2)
C11' C10' C9' 119.3(2)
C10 C9 C8 119.85(19)
C10' C9' C8' 120.3(2)
O1' S1' O3' 116.18(10)
O1' S1' O2' 115.11(10)
O3' S1' O2' 114.26(9)
O1' S1' C26 102.82(10)
O3' S1' C26 103.78(9)
O2' S1' C26 102.02(9)
O1 S1 O3 116.03(11)
O1 S1 O2 114.81(11)
O3 S1 O2 114.94(9)
O1 S1 C25 103.68(14)
O3 S1 C25 102.60(11)
O2 S1 C25 102.01(11)
F1' C26 F2' 107.68(17)
F1' C26 F3' 107.70(17)
F2' C26 F3' 107.13(17)
F1' C26 S1' 110.83(15)
F2' C26 S1' 111.40(14)
F3' C26 S1' 111.89(15)
F1 C25 F2 107.8(2)
F1 C25 F3 108.2(2)
F2 C25 F3 107.3(2)
F1 C25 S1 111.20(18)
F2 C25 S1 110.89(19)
F3 C25 S1 111.18(19)

loop_
_geom_bond_atom_site_label_1
_geom_bond_atom_site_label_2
_geom_bond_distance
C5' C4' 1.382(3)
C5' C6' 1.387(3)
C16 C17 1.375(3)
C16 C15 1.391(3)
N2' C6' 1.338(2)
N2' C2' 1.363(2)
N2' B2 1.597(3)
N1 C1 1.289(2)
N1 B1 1.580(3)
C13' C14' 1.401(3)
C13' C18' 1.405(3)
C13' B2 1.615(3)
N2 C6 1.338(2)
N2 C2 1.356(2)
N2 B1 1.594(3)
C2' C3' 1.380(3)
C2' C1' 1.472(3)
C14' C15' 1.389(3)
N1' C1' 1.291(2)
N1' B2 1.581(3)
C3' C4' 1.390(3)
C13 C18 1.403(3)
C13 C14 1.404(3)
C13 B1 1.613(3)
C14 C15 1.389(3)
C22 C21 1.389(3)
C22 C23 1.389(3)
C7 C8 1.394(3)
C7 C12 1.401(3)
C7 B1 1.608(3)
C12 C11 1.387(3)
C7' C8' 1.398(3)
C7' C12' 1.398(3)
C7' B2 1.615(3)
C24 C23 1.385(3)
C24 C19 1.398(3)
C5 C4 1.381(3)
C5 C6 1.386(3)
C17' C18' 1.388(3)
C17' C16' 1.391(3)
C16' C15' 1.385(3)
C2 C3 1.379(3)
C2 C1 1.479(3)
C3 C4 1.390(3)
C1 C19 1.463(3)
C18 C17 1.395(3)
C8 C9 1.390(3)
C25' C21' 1.382(3)
C25' C23' 1.387(3)
C12' C11' 1.389(3)
C19 C20 1.401(3)
C24' C23' 1.382(3)
C24' C19' 1.401(3)
C11 C10 1.389(3)
C19' C20' 1.397(3)
C19' C1' 1.466(3)
C8' C9' 1.394(3)
C10 C9 1.388(3)
C21 C20 1.384(3)
C21' C20' 1.388(3)
C11' C10' 1.382(3)
C10' C9' 1.384(3)
S1' O1' 1.4308(17)
S1' O3' 1.4384(15)
S1' O2' 1.4511(15)
S1' C26 1.829(2)
S1 O1 1.4302(18)
S1 O3 1.4364(15)
S1 O2 1.4446(15)
S1 C25 1.819(3)
F3' C26 1.336(2)
F2' C26 1.336(2)
F1' C26 1.333(2)
F3 C25 1.344(3)
F2 C25 1.321(3)
F1 C25 1.320(4)
